data_1567330
loop_
_publ_author_name
'Font, Pau'
'Vald\'es, Hugo'
'Guisado-Barrios, Gregorio'
'Ribas, Xavi'

_publ_section_title
;
 Hemilabile MIC^N ligands allow oxidant-free Au(i)/Au(iii)
 arylation-lactonization of \g-alkenoic acids
;
_journal_issue 32
_journal_name_full 'Chemical Science'
_journal_page_first 9351
_journal_page_last 9360
_journal_paper_doi 10.1039/D2SC01966C
_journal_volume 13
_journal_year 2022
_chemical_formula_moiety 'C31 H38 Au Cl N4'
_chemical_formula_sum 'C31 H38 Au Cl N4'
_chemical_formula_weight 699.07
_space_group_crystal_system monoclinic
_space_group_IT_number 14
_space_group_name_Hall '-P 2yn'
_space_group_name_H-M_alt 'P 1 21/n 1'
_atom_sites_solution_hydrogens geom
_audit_update_record
;
2022-03-31 deposited with the CCDC.	2022-07-08 downloaded from the CCDC.
;
_cell_angle_alpha 90
_cell_angle_beta 101.309(2)
_cell_angle_gamma 90
_cell_formula_units_Z 4
_cell_length_a 9.9684(5)
_cell_length_b 23.6287(10)
_cell_length_c 12.9108(6)
_cell_measurement_reflns_used 9612
_cell_measurement_temperature 100.(2)
_cell_measurement_theta_max 27.4413
_cell_measurement_theta_min 2.8717
_cell_volume 2982.0(2)
_computing_cell_refinement 'SAINT V8.38A (Bruker AXS Inc., 2017)'
_computing_data_collection 'Bruker Instrument Service vV6.2.9'
_computing_data_reduction 'SAINT V8.38A (Bruker AXS Inc., 2017)'
_computing_molecular_graphics 'shelXle (C.B. Huebschle, rev 882)'
_computing_structure_refinement 'SHELXL-2017/1 (Sheldrick, 2017)'
_computing_structure_solution 'SHELXT 2014/5 (Sheldrick, 2014)'
_diffrn_ambient_temperature 100.(2)
_diffrn_detector CMOS
_diffrn_detector_area_resol_mean 7.3910
_diffrn_detector_type 'PHOTON II'
_diffrn_measured_fraction_theta_full 0.995
_diffrn_measured_fraction_theta_max 0.995
_diffrn_measurement_device_type 'D8 QUEST ECO'
_diffrn_measurement_method 'phi and omega scans'
_diffrn_radiation_monochromator 'doubly curved silicon crystal Bruker Triumph'
_diffrn_radiation_type 'Mo K\a'
_diffrn_radiation_wavelength 0.71073
_diffrn_reflns_av_R_equivalents 0.0618
_diffrn_reflns_av_unetI/netI 0.0232
_diffrn_reflns_limit_h_max 12
_diffrn_reflns_limit_h_min -12
_diffrn_reflns_limit_k_max 30
_diffrn_reflns_limit_k_min -30
_diffrn_reflns_limit_l_max 16
_diffrn_reflns_limit_l_min -16
_diffrn_reflns_number 116918
_diffrn_reflns_theta_full 27.62
_diffrn_reflns_theta_max 27.62
_diffrn_reflns_theta_min 2.87
_diffrn_source_type 'Ceramic x-ray tube'
_exptl_absorpt_coefficient_mu 5.049
_exptl_absorpt_correction_T_max 0.79
_exptl_absorpt_correction_T_min 0.61
_exptl_absorpt_correction_type multi-scan
_exptl_absorpt_process_details
;
SADABS-2016/2 - Bruker AXS area detector scaling and absorption correction
;
_exptl_crystal_colour colourless
_exptl_crystal_density_diffrn 1.557
_exptl_crystal_density_method 'not measured'
_exptl_crystal_description prism
_exptl_crystal_F_000 1392
_exptl_crystal_size_max 0.150
_exptl_crystal_size_mid 0.100
_exptl_crystal_size_min 0.050
_refine_diff_density_max 7.653
_refine_diff_density_min -1.434
_refine_ls_extinction_method none
_refine_ls_goodness_of_fit_ref 1.088
_refine_ls_hydrogen_treatment constr
_refine_ls_matrix_type full
_refine_ls_number_parameters 342
_refine_ls_number_reflns 6893
_refine_ls_number_restraints 0
_refine_ls_restrained_S_all 1.088
_refine_ls_R_factor_all 0.0594
_refine_ls_R_factor_gt 0.0473
_refine_ls_shift/su_max 0.001
_refine_ls_shift/su_mean 0.000
_refine_ls_structure_factor_coef Fsqd
_refine_ls_weighting_details 'w=1/[\s^2^(Fo^2^)+(0.0658P)^2^+33.4648P] where P=(Fo^2^+2Fc^2^)/3'
_refine_ls_weighting_scheme calc
_refine_ls_wR_factor_gt 0.1253
_refine_ls_wR_factor_ref 0.1360
_reflns_number_gt 5846
_reflns_number_total 6893
_reflns_threshold_expression 'I > 2\s(I)'
_cod_data_source_file d2sc01966c2.cif
_cod_data_source_block PFL3P32
_cod_depositor_comments
;
The following automatic conversions were performed:

data item '_exptl_absorpt_correction_type' value 'Multi-Scan' was
changed to 'multi-scan' in accordance with the
/home/data/users/saulius/crontab/automatic-downloads/rss-feeds/RSC/lib/dictionaries/cif_core.dic
dictionary named 'cif_core.dic' version 2.4.2 last updated on
2011-04-26.

Automatic conversion script
Id: cif_fix_values 7556 2019-12-06 15:28:31Z antanas 

 Adding full bibliography for 1567327--1567338.cif.
;
_cod_database_code 1567330

loop_
_space_group_symop_operation_xyz
'x, y, z'
'-x+1/2, y+1/2, -z+1/2'
'-x, -y, -z'
'x-1/2, -y-1/2, z-1/2'

loop_
_atom_site_type_symbol
_atom_site_label
_atom_site_fract_x
_atom_site_fract_y
_atom_site_fract_z
_atom_site_U_iso_or_equiv
_atom_site_adp_type
_atom_site_calc_flag
_atom_site_refinement_flags_adp
_atom_site_refinement_flags_occupancy
_atom_site_refinement_flags_posn
_atom_site_occupancy
_atom_site_disorder_assembly
_atom_site_disorder_group
Au Au1 0.39812(2) 0.27733(2) 0.55804(2) 0.01956(10) Uani d . . . 1 . .
Cl Cl2 0.5202(2) 0.20350(8) 0.50920(17) 0.0380(5) Uani d . . . 1 . .
N N4 0.1809(6) 0.3662(2) 0.5636(4) 0.0181(10) Uani d . . . 1 . .
N N5 0.1553(6) 0.4169(2) 0.6017(4) 0.0195(11) Uani d . . . 1 . .
N N6 0.2702(5) 0.4292(2) 0.6678(4) 0.0173(10) Uani d . . . 1 . .
N N33 0.5700(5) 0.4343(3) 0.7586(4) 0.0245(12) Uani d . . . 1 . .
C C3 0.3094(6) 0.3457(3) 0.6028(5) 0.0162(11) Uani d . . . 1 . .
C C7 0.3672(6) 0.3877(3) 0.6725(5) 0.0169(12) Uani d . . . 1 . .
C C8 0.0730(6) 0.3388(3) 0.4891(5) 0.0185(12) Uani d . . . 1 . .
C C9 -0.0170(7) 0.3031(3) 0.5303(5) 0.0213(13) Uani d . . . 1 . .
C C10 -0.1218(8) 0.2786(3) 0.4566(6) 0.0269(15) Uani d . . . 1 . .
H H10 -0.186647 0.254979 0.480554 0.032 Uiso calc U . R 1 . .
C C11 -0.1333(7) 0.2878(3) 0.3494(6) 0.0272(15) Uani d . . . 1 . .
H H11 -0.205169 0.270288 0.300712 0.033 Uiso calc U . R 1 . .
C C12 -0.0406(7) 0.3224(3) 0.3125(6) 0.0270(15) Uani d . . . 1 . .
H H12 -0.048614 0.3276 0.23853 0.032 Uiso calc U . R 1 . .
C C13 0.0638(7) 0.3497(3) 0.3818(5) 0.0225(13) Uani d . . . 1 . .
C C14 -0.0034(8) 0.2915(3) 0.6468(6) 0.0276(15) Uani d . . . 1 . .
H H14 0.076627 0.313185 0.686302 0.033 Uiso calc U . R 1 . .
C C15 0.0219(10) 0.2283(3) 0.6681(7) 0.040(2) Uani d . . . 1 . .
H H15A 0.02554 0.220543 0.743212 0.059 Uiso calc U . R 1 . .
H H15B 0.108944 0.217443 0.649328 0.059 Uiso calc U . R 1 . .
H H15C -0.052596 0.206433 0.625561 0.059 Uiso calc U . R 1 . .
C C16 -0.1323(13) 0.3097(5) 0.6866(8) 0.061(3) Uani d . . . 1 . .
H H16A -0.144347 0.350705 0.678424 0.092 Uiso calc U . R 1 . .
H H16B -0.122622 0.299577 0.761325 0.092 Uiso calc U . R 1 . .
H H16C -0.212333 0.290353 0.645438 0.092 Uiso calc U . R 1 . .
C C17 0.1633(8) 0.3876(3) 0.3393(6) 0.0298(16) Uani d . . . 1 . .
H H17 0.222687 0.40663 0.400956 0.036 Uiso calc U . R 1 . .
C C18 0.2562(9) 0.3532(4) 0.2815(7) 0.042(2) Uani d . . . 1 . .
H H18A 0.314541 0.328215 0.331886 0.062 Uiso calc U . R 1 . .
H H18B 0.3137 0.378967 0.249681 0.062 Uiso calc U . R 1 . .
H H18C 0.199944 0.330382 0.226098 0.062 Uiso calc U . R 1 . .
C C19 0.0879(10) 0.4339(4) 0.2675(8) 0.046(2) Uani d . . . 1 . .
H H19A 0.154582 0.45995 0.24705 0.07 Uiso calc U . R 1 . .
H H19B 0.027564 0.454781 0.305451 0.07 Uiso calc U . R 1 . .
H H19C 0.033223 0.416513 0.204127 0.07 Uiso calc U . R 1 . .
C C20 0.2817(6) 0.4821(3) 0.7265(5) 0.0179(12) Uani d . . . 1 . .
C C21 0.3109(7) 0.5311(3) 0.6745(5) 0.0208(13) Uani d . . . 1 . .
C C22 0.3266(7) 0.5809(3) 0.7345(6) 0.0253(14) Uani d . . . 1 . .
H H22 0.345452 0.615499 0.702651 0.03 Uiso calc U . R 1 . .
C C23 0.3150(8) 0.5804(3) 0.8394(6) 0.0310(16) Uani d . . . 1 . .
H H23 0.326816 0.614616 0.878933 0.037 Uiso calc U . R 1 . .
C C24 0.2864(9) 0.5307(3) 0.8876(6) 0.0304(16) Uani d . . . 1 . .
H H24 0.279396 0.531298 0.959979 0.036 Uiso calc U . R 1 . .
C C25 0.2676(7) 0.4800(3) 0.8320(5) 0.0221(13) Uani d . . . 1 . .
C C26 0.3234(7) 0.5317(3) 0.5598(5) 0.0217(13) Uani d . . . 1 . .
H H26 0.34413 0.492236 0.53991 0.026 Uiso calc U . R 1 . .
C C27 0.4384(8) 0.5699(3) 0.5382(7) 0.0333(17) Uani d . . . 1 . .
H H27A 0.523262 0.560857 0.587816 0.05 Uiso calc U . R 1 . .
H H27B 0.414191 0.609599 0.547059 0.05 Uiso calc U . R 1 . .
H H27C 0.451421 0.563882 0.465694 0.05 Uiso calc U . R 1 . .
C C28 0.1869(8) 0.5494(4) 0.4894(6) 0.0337(17) Uani d . . . 1 . .
H H28A 0.16258 0.587599 0.508856 0.051 Uiso calc U . R 1 . .
H H28B 0.115067 0.522799 0.499233 0.051 Uiso calc U . R 1 . .
H H28C 0.196223 0.549088 0.415218 0.051 Uiso calc U . R 1 . .
C C29 0.2277(8) 0.4268(3) 0.8833(6) 0.0280(15) Uani d . . . 1 . .
H H29 0.224492 0.394504 0.832785 0.034 Uiso calc U . R 1 . .
C C30 0.3291(14) 0.4126(4) 0.9852(7) 0.061(3) Uani d . . . 1 . .
H H30A 0.32394 0.441602 1.038519 0.091 Uiso calc U . R 1 . .
H H30B 0.422022 0.411432 0.970898 0.091 Uiso calc U . R 1 . .
H H30C 0.306225 0.3756 1.011483 0.091 Uiso calc U . R 1 . .
C C31 0.0872(13) 0.4354(6) 0.9072(16) 0.102(6) Uani d . . . 1 . .
H H31A 0.092572 0.434263 0.983755 0.153 Uiso calc U . R 1 . .
H H31B 0.02611 0.405311 0.873568 0.153 Uiso calc U . R 1 . .
H H31C 0.051408 0.472214 0.879703 0.153 Uiso calc U . R 1 . .
C C32 0.5001(7) 0.3882(3) 0.7462(5) 0.0196(13) Uani d . . . 1 . .
C C34 0.6888(8) 0.4349(3) 0.8288(6) 0.0290(15) Uani d . . . 1 . .
H H34 0.740256 0.469022 0.838489 0.035 Uiso calc U . R 1 . .
C C35 0.7389(7) 0.3882(3) 0.8872(5) 0.0270(15) Uani d . . . 1 . .
H H35 0.823339 0.390062 0.93626 0.032 Uiso calc U . R 1 . .
C C36 0.6654(8) 0.3388(3) 0.8738(6) 0.0301(16) Uani d . . . 1 . .
H H36 0.698058 0.305889 0.913047 0.036 Uiso calc U . R 1 . .
C C37 0.5424(7) 0.3379(3) 0.8016(6) 0.0247(14) Uani d . . . 1 . .
H H37 0.488493 0.304506 0.790018 0.03 Uiso calc U . R 1 . .

loop_
_atom_site_aniso_label
_atom_site_aniso_U_11
_atom_site_aniso_U_22
_atom_site_aniso_U_33
_atom_site_aniso_U_12
_atom_site_aniso_U_13
_atom_site_aniso_U_23
Au1 0.01850(14) 0.01600(14) 0.02189(14) 0.00439(9) -0.00163(9) -0.00494(9)
Cl2 0.0311(9) 0.0293(9) 0.0476(11) 0.0154(7) -0.0066(8) -0.0221(8)
N4 0.021(3) 0.013(2) 0.020(3) 0.001(2) 0.003(2) -0.001(2)
N5 0.020(3) 0.015(2) 0.023(3) 0.001(2) 0.004(2) -0.001(2)
N6 0.014(2) 0.015(2) 0.022(3) 0.0030(19) 0.002(2) -0.002(2)
N33 0.011(2) 0.044(4) 0.019(3) 0.000(2) 0.001(2) -0.008(2)
C3 0.019(3) 0.016(3) 0.012(3) -0.004(2) 0.000(2) 0.001(2)
C7 0.019(3) 0.014(3) 0.018(3) 0.001(2) 0.005(2) -0.003(2)
C8 0.017(3) 0.015(3) 0.023(3) 0.000(2) 0.003(2) -0.004(2)
C9 0.025(3) 0.014(3) 0.026(3) -0.002(2) 0.007(3) -0.003(2)
C10 0.023(3) 0.021(3) 0.037(4) -0.004(3) 0.004(3) -0.005(3)
C11 0.018(3) 0.028(4) 0.030(4) 0.004(3) -0.010(3) -0.009(3)
C12 0.027(4) 0.024(3) 0.027(3) 0.003(3) -0.002(3) -0.006(3)
C13 0.023(3) 0.018(3) 0.024(3) 0.000(2) 0.000(3) -0.003(2)
C14 0.032(4) 0.019(3) 0.032(4) -0.007(3) 0.008(3) 0.002(3)
C15 0.048(5) 0.025(4) 0.040(5) -0.001(3) -0.004(4) 0.004(3)
C16 0.081(8) 0.066(7) 0.046(6) 0.036(6) 0.037(6) 0.023(5)
C17 0.030(4) 0.038(4) 0.021(3) -0.007(3) 0.004(3) 0.000(3)
C18 0.032(4) 0.063(6) 0.030(4) -0.001(4) 0.008(3) -0.008(4)
C19 0.048(5) 0.043(5) 0.049(5) 0.000(4) 0.011(4) 0.021(4)
C20 0.017(3) 0.016(3) 0.020(3) 0.001(2) 0.003(2) -0.003(2)
C21 0.018(3) 0.019(3) 0.026(3) 0.002(2) 0.007(2) 0.000(3)
C22 0.027(3) 0.016(3) 0.033(4) -0.002(3) 0.008(3) -0.001(3)
C23 0.041(4) 0.020(3) 0.034(4) -0.004(3) 0.011(3) -0.007(3)
C24 0.044(4) 0.029(4) 0.019(3) 0.001(3) 0.010(3) -0.006(3)
C25 0.022(3) 0.017(3) 0.027(3) 0.001(2) 0.004(3) 0.001(3)
C26 0.023(3) 0.018(3) 0.026(3) 0.002(2) 0.012(3) 0.002(3)
C27 0.032(4) 0.034(4) 0.040(4) -0.006(3) 0.019(3) 0.001(3)
C28 0.027(4) 0.043(5) 0.030(4) 0.007(3) 0.004(3) 0.012(3)
C29 0.031(4) 0.023(3) 0.031(4) 0.002(3) 0.009(3) 0.008(3)
C30 0.114(10) 0.033(5) 0.031(5) 0.003(5) 0.004(5) 0.007(4)
C31 0.055(7) 0.068(8) 0.200(18) 0.025(6) 0.070(9) 0.082(10)
C32 0.023(3) 0.022(3) 0.016(3) 0.012(2) 0.009(2) 0.002(2)
C34 0.024(3) 0.035(4) 0.028(4) -0.006(3) 0.005(3) -0.009(3)
C35 0.020(3) 0.040(4) 0.020(3) 0.005(3) -0.001(3) -0.008(3)
C36 0.027(4) 0.035(4) 0.028(4) 0.008(3) 0.002(3) 0.001(3)
C37 0.022(3) 0.023(3) 0.028(3) 0.002(3) 0.001(3) 0.000(3)

loop_
_atom_type_symbol
_atom_type_description
_atom_type_scat_dispersion_real
_atom_type_scat_dispersion_imag
_atom_type_scat_source
C C 0.0033 0.0016 'International Tables Vol C Tables 4.2.6.8 and 6.1.1.4'
H H 0.0000 0.0000 'International Tables Vol C Tables 4.2.6.8 and 6.1.1.4'
Au Au -2.0133 8.8022 'International Tables Vol C Tables 4.2.6.8 and 6.1.1.4'
Cl Cl 0.1484 0.1585 'International Tables Vol C Tables 4.2.6.8 and 6.1.1.4'
N N 0.0061 0.0033 'International Tables Vol C Tables 4.2.6.8 and 6.1.1.4'

loop_
_geom_angle_atom_site_label_1
_geom_angle_atom_site_label_2
_geom_angle_atom_site_label_3
_geom_angle_site_symmetry_1
_geom_angle_site_symmetry_3
_geom_angle
_geom_angle_publ_flag
C3 Au1 Cl2 . . 174.31(18) ?
N5 N4 C3 . . 114.3(5) ?
N5 N4 C8 . . 118.3(5) ?
C3 N4 C8 . . 127.4(5) ?
N6 N5 N4 . . 103.4(5) ?
N5 N6 C7 . . 112.7(5) ?
N5 N6 C20 . . 119.7(5) ?
C7 N6 C20 . . 127.6(5) ?
C32 N33 C34 . . 118.6(7) ?
N4 C3 C7 . . 103.1(5) ?
N4 C3 Au1 . . 128.2(4) ?
C7 C3 Au1 . . 128.3(5) ?
N6 C7 C3 . . 106.5(5) ?
N6 C7 C32 . . 124.1(5) ?
C3 C7 C32 . . 129.3(6) ?
C13 C8 C9 . . 124.2(6) ?
C13 C8 N4 . . 118.2(6) ?
C9 C8 N4 . . 117.5(6) ?
C10 C9 C8 . . 116.0(6) ?
C10 C9 C14 . . 120.9(6) ?
C8 C9 C14 . . 123.1(6) ?
C11 C10 C9 . . 121.4(7) ?
C11 C10 H10 . . 119.3 ?
C9 C10 H10 . . 119.3 ?
C10 C11 C12 . . 120.4(6) ?
C10 C11 H11 . . 119.8 ?
C12 C11 H11 . . 119.8 ?
C11 C12 C13 . . 121.2(7) ?
C11 C12 H12 . . 119.4 ?
C13 C12 H12 . . 119.4 ?
C12 C13 C8 . . 116.6(6) ?
C12 C13 C17 . . 120.1(6) ?
C8 C13 C17 . . 123.2(6) ?
C9 C14 C15 . . 109.7(6) ?
C9 C14 C16 . . 111.4(7) ?
C15 C14 C16 . . 109.4(7) ?
C9 C14 H14 . . 108.8 ?
C15 C14 H14 . . 108.8 ?
C16 C14 H14 . . 108.8 ?
C14 C15 H15A . . 109.5 ?
C14 C15 H15B . . 109.5 ?
H15A C15 H15B . . 109.5 ?
C14 C15 H15C . . 109.5 ?
H15A C15 H15C . . 109.5 ?
H15B C15 H15C . . 109.5 ?
C14 C16 H16A . . 109.5 ?
C14 C16 H16B . . 109.5 ?
H16A C16 H16B . . 109.5 ?
C14 C16 H16C . . 109.5 ?
H16A C16 H16C . . 109.5 ?
H16B C16 H16C . . 109.5 ?
C13 C17 C19 . . 111.2(7) ?
C13 C17 C18 . . 111.3(7) ?
C19 C17 C18 . . 110.8(7) ?
C13 C17 H17 . . 107.8 ?
C19 C17 H17 . . 107.8 ?
C18 C17 H17 . . 107.8 ?
C17 C18 H18A . . 109.5 ?
C17 C18 H18B . . 109.5 ?
H18A C18 H18B . . 109.5 ?
C17 C18 H18C . . 109.5 ?
H18A C18 H18C . . 109.5 ?
H18B C18 H18C . . 109.5 ?
C17 C19 H19A . . 109.5 ?
C17 C19 H19B . . 109.5 ?
H19A C19 H19B . . 109.5 ?
C17 C19 H19C . . 109.5 ?
H19A C19 H19C . . 109.5 ?
H19B C19 H19C . . 109.5 ?
C21 C20 C25 . . 124.7(6) ?
C21 C20 N6 . . 117.7(6) ?
C25 C20 N6 . . 117.6(6) ?
C20 C21 C22 . . 116.2(6) ?
C20 C21 C26 . . 122.9(6) ?
C22 C21 C26 . . 120.9(6) ?
C23 C22 C21 . . 120.9(7) ?
C23 C22 H22 . . 119.5 ?
C21 C22 H22 . . 119.5 ?
C22 C23 C24 . . 120.8(7) ?
C22 C23 H23 . . 119.6 ?
C24 C23 H23 . . 119.6 ?
C23 C24 C25 . . 121.1(7) ?
C23 C24 H24 . . 119.4 ?
C25 C24 H24 . . 119.4 ?
C24 C25 C20 . . 116.3(6) ?
C24 C25 C29 . . 120.7(7) ?
C20 C25 C29 . . 123.0(6) ?
C21 C26 C27 . . 113.2(6) ?
C21 C26 C28 . . 110.4(6) ?
C27 C26 C28 . . 109.8(6) ?
C21 C26 H26 . . 107.7 ?
C27 C26 H26 . . 107.7 ?
C28 C26 H26 . . 107.7 ?
C26 C27 H27A . . 109.5 ?
C26 C27 H27B . . 109.5 ?
H27A C27 H27B . . 109.5 ?
C26 C27 H27C . . 109.5 ?
H27A C27 H27C . . 109.5 ?
H27B C27 H27C . . 109.5 ?
C26 C28 H28A . . 109.5 ?
C26 C28 H28B . . 109.5 ?
H28A C28 H28B . . 109.5 ?
C26 C28 H28C . . 109.5 ?
H28A C28 H28C . . 109.5 ?
H28B C28 H28C . . 109.5 ?
C31 C29 C25 . . 108.2(7) ?
C31 C29 C30 . . 109.8(10) ?
C25 C29 C30 . . 111.9(7) ?
C31 C29 H29 . . 109.0 ?
C25 C29 H29 . . 109.0 ?
C30 C29 H29 . . 109.0 ?
C29 C30 H30A . . 109.5 ?
C29 C30 H30B . . 109.5 ?
H30A C30 H30B . . 109.5 ?
C29 C30 H30C . . 109.5 ?
H30A C30 H30C . . 109.5 ?
H30B C30 H30C . . 109.5 ?
C29 C31 H31A . . 109.5 ?
C29 C31 H31B . . 109.5 ?
H31A C31 H31B . . 109.5 ?
C29 C31 H31C . . 109.5 ?
H31A C31 H31C . . 109.5 ?
H31B C31 H31C . . 109.5 ?
N33 C32 C37 . . 123.4(6) ?
N33 C32 C7 . . 119.0(6) ?
C37 C32 C7 . . 117.6(6) ?
N33 C34 C35 . . 122.6(7) ?
N33 C34 H34 . . 118.7 ?
C35 C34 H34 . . 118.7 ?
C36 C35 C34 . . 119.2(7) ?
C36 C35 H35 . . 120.4 ?
C34 C35 H35 . . 120.4 ?
C35 C36 C37 . . 118.6(7) ?
C35 C36 H36 . . 120.7 ?
C37 C36 H36 . . 120.7 ?
C36 C37 C32 . . 117.8(7) ?
C36 C37 H37 . . 121.1 ?
C32 C37 H37 . . 121.1 ?

loop_
_geom_bond_atom_site_label_1
_geom_bond_atom_site_label_2
_geom_bond_site_symmetry_2
_geom_bond_distance
_geom_bond_publ_flag
Au1 C3 . 1.982(6) ?
Au1 Cl2 . 2.2854(17) ?
N4 N5 . 1.339(7) ?
N4 C3 . 1.369(8) ?
N4 C8 . 1.447(8) ?
N5 N6 . 1.320(8) ?
N6 C7 . 1.370(8) ?
N6 C20 . 1.455(8) ?
N33 C32 . 1.286(9) ?
N33 C34 . 1.343(9) ?
C3 C7 . 1.387(8) ?
C7 C32 . 1.471(9) ?
C8 C13 . 1.395(9) ?
C8 C9 . 1.409(9) ?
C9 C10 . 1.393(10) ?
C9 C14 . 1.509(10) ?
C10 C11 . 1.385(11) ?
C10 H10 . 0.95 ?
C11 C12 . 1.386(11) ?
C11 H11 . 0.95 ?
C12 C13 . 1.391(9) ?
C12 H12 . 0.95 ?
C13 C17 . 1.516(10) ?
C14 C15 . 1.530(10) ?
C14 C16 . 1.536(12) ?
C14 H14 . 1.0 ?
C15 H15A . 0.98 ?
C15 H15B . 0.98 ?
C15 H15C . 0.98 ?
C16 H16A . 0.98 ?
C16 H16B . 0.98 ?
C16 H16C . 0.98 ?
C17 C19 . 1.531(11) ?
C17 C18 . 1.533(11) ?
C17 H17 . 1.0 ?
C18 H18A . 0.98 ?
C18 H18B . 0.98 ?
C18 H18C . 0.98 ?
C19 H19A . 0.98 ?
C19 H19B . 0.98 ?
C19 H19C . 0.98 ?
C20 C21 . 1.397(9) ?
C20 C25 . 1.397(9) ?
C21 C22 . 1.400(9) ?
C21 C26 . 1.510(9) ?
C22 C23 . 1.382(11) ?
C22 H22 . 0.95 ?
C23 C24 . 1.385(11) ?
C23 H23 . 0.95 ?
C24 C25 . 1.392(10) ?
C24 H24 . 0.95 ?
C25 C29 . 1.511(9) ?
C26 C27 . 1.527(10) ?
C26 C28 . 1.539(10) ?
C26 H26 . 1.0 ?
C27 H27A . 0.98 ?
C27 H27B . 0.98 ?
C27 H27C . 0.98 ?
C28 H28A . 0.98 ?
C28 H28B . 0.98 ?
C28 H28C . 0.98 ?
C29 C31 . 1.505(13) ?
C29 C30 . 1.531(12) ?
C29 H29 . 1.0 ?
C30 H30A . 0.98 ?
C30 H30B . 0.98 ?
C30 H30C . 0.98 ?
C31 H31A . 0.98 ?
C31 H31B . 0.98 ?
C31 H31C . 0.98 ?
C32 C37 . 1.409(9) ?
C34 C35 . 1.376(11) ?
C34 H34 . 0.95 ?
C35 C36 . 1.370(11) ?
C35 H35 . 0.95 ?
C36 C37 . 1.387(10) ?
C36 H36 . 0.95 ?
C37 H37 . 0.95 ?

loop_
_geom_torsion_atom_site_label_1
_geom_torsion_atom_site_label_2
_geom_torsion_atom_site_label_3
_geom_torsion_atom_site_label_4
_geom_torsion_site_symmetry_1
_geom_torsion_site_symmetry_2
_geom_torsion_site_symmetry_3
_geom_torsion_site_symmetry_4
_geom_torsion
_geom_torsion_publ_flag
C3 N4 N5 N6 . . . . -0.4(7) ?
C8 N4 N5 N6 . . . . 178.4(5) ?
N4 N5 N6 C7 . . . . -0.1(7) ?
N4 N5 N6 C20 . . . . -179.6(5) ?
N5 N4 C3 C7 . . . . 0.7(7) ?
C8 N4 C3 C7 . . . . -178.0(6) ?
N5 N4 C3 Au1 . . . . -172.7(4) ?
C8 N4 C3 Au1 . . . . 8.6(9) ?
N5 N6 C7 C3 . . . . 0.6(7) ?
C20 N6 C7 C3 . . . . 180.0(6) ?
N5 N6 C7 C32 . . . . -174.6(6) ?
C20 N6 C7 C32 . . . . 4.8(10) ?
N4 C3 C7 N6 . . . . -0.7(7) ?
Au1 C3 C7 N6 . . . . 172.7(4) ?
N4 C3 C7 C32 . . . . 174.1(6) ?
Au1 C3 C7 C32 . . . . -12.4(10) ?
N5 N4 C8 C13 . . . . 89.7(7) ?
C3 N4 C8 C13 . . . . -91.7(8) ?
N5 N4 C8 C9 . . . . -89.7(7) ?
C3 N4 C8 C9 . . . . 88.9(8) ?
C13 C8 C9 C10 . . . . -0.9(10) ?
N4 C8 C9 C10 . . . . 178.4(6) ?
C13 C8 C9 C14 . . . . 179.1(6) ?
N4 C8 C9 C14 . . . . -1.5(9) ?
C8 C9 C10 C11 . . . . 1.7(10) ?
C14 C9 C10 C11 . . . . -178.4(7) ?
C9 C10 C11 C12 . . . . -0.6(11) ?
C10 C11 C12 C13 . . . . -1.5(11) ?
C11 C12 C13 C8 . . . . 2.2(10) ?
C11 C12 C13 C17 . . . . -179.6(7) ?
C9 C8 C13 C12 . . . . -1.0(10) ?
N4 C8 C13 C12 . . . . 179.6(6) ?
C9 C8 C13 C17 . . . . -179.1(7) ?
N4 C8 C13 C17 . . . . 1.5(10) ?
C10 C9 C14 C15 . . . . 61.8(9) ?
C8 C9 C14 C15 . . . . -118.2(8) ?
C10 C9 C14 C16 . . . . -59.4(10) ?
C8 C9 C14 C16 . . . . 120.5(8) ?
C12 C13 C17 C19 . . . . 55.5(10) ?
C8 C13 C17 C19 . . . . -126.5(8) ?
C12 C13 C17 C18 . . . . -68.7(9) ?
C8 C13 C17 C18 . . . . 109.4(8) ?
N5 N6 C20 C21 . . . . -80.8(8) ?
C7 N6 C20 C21 . . . . 99.8(8) ?
N5 N6 C20 C25 . . . . 101.4(7) ?
C7 N6 C20 C25 . . . . -77.9(8) ?
C25 C20 C21 C22 . . . . 0.0(10) ?
N6 C20 C21 C22 . . . . -177.5(6) ?
C25 C20 C21 C26 . . . . -179.2(6) ?
N6 C20 C21 C26 . . . . 3.3(9) ?
C20 C21 C22 C23 . . . . 0.7(10) ?
C26 C21 C22 C23 . . . . 180.0(7) ?
C21 C22 C23 C24 . . . . -0.6(12) ?
C22 C23 C24 C25 . . . . -0.4(13) ?
C23 C24 C25 C20 . . . . 1.1(11) ?
C23 C24 C25 C29 . . . . -176.1(7) ?
C21 C20 C25 C24 . . . . -0.9(10) ?
N6 C20 C25 C24 . . . . 176.7(6) ?
C21 C20 C25 C29 . . . . 176.2(6) ?
N6 C20 C25 C29 . . . . -6.2(10) ?
C20 C21 C26 C27 . . . . -140.8(7) ?
C22 C21 C26 C27 . . . . 40.0(9) ?
C20 C21 C26 C28 . . . . 95.6(8) ?
C22 C21 C26 C28 . . . . -83.6(8) ?
C24 C25 C29 C31 . . . . 64.9(12) ?
C20 C25 C29 C31 . . . . -112.1(11) ?
C24 C25 C29 C30 . . . . -56.1(10) ?
C20 C25 C29 C30 . . . . 126.9(8) ?
C34 N33 C32 C37 . . . . -0.7(10) ?
C34 N33 C32 C7 . . . . 177.7(6) ?
N6 C7 C32 N33 . . . . -45.0(9) ?
C3 C7 C32 N33 . . . . 141.0(7) ?
N6 C7 C32 C37 . . . . 133.5(7) ?
C3 C7 C32 C37 . . . . -40.5(10) ?
C32 N33 C34 C35 . . . . 0.5(10) ?
N33 C34 C35 C36 . . . . 0.0(11) ?
C34 C35 C36 C37 . . . . -0.2(11) ?
C35 C36 C37 C32 . . . . 0.0(10) ?
N33 C32 C37 C36 . . . . 0.6(10) ?
C7 C32 C37 C36 . . . . -177.9(6) ?
